data_7135075
loop_
_publ_author_name
'Hu, Longhao'
'Lin, Chaohui'
'Zeng, Dailin'
'Qin, Xianjiao'
'Lai, Xiao-Li'
'Gong, Lingshan'
'Ye, Yingxiang'
'AlShahrani, Thamraa'
'Ma, Shengqian'

_publ_section_title
;
 Solvent-induced conformational changes in color-tunable hydrogen-bonded
 organic frameworks.
;
_journal_issue 91
_journal_name_full 'Chemical communications (Cambridge, England)'
_journal_page_first 17882
_journal_page_last 17885
_journal_paper_doi 10.1039/d5cc03791c
_journal_volume 61
_journal_year 2025
_chemical_formula_moiety 'C38 H30 N2 O8, 1[C4H8O]'
_chemical_formula_sum 'C42 H38 N2 O9'
_chemical_formula_weight 714.74
_space_group_crystal_system triclinic
_space_group_IT_number 2
_space_group_name_Hall '-P 1'
_space_group_name_H-M_alt 'P -1'
_atom_sites_solution_hydrogens geom
_atom_sites_solution_primary dual
_audit_creation_date 2025-10-07
_audit_creation_method
;
Olex2 1.5
(compiled 2024.02.16 svn.r378c4104 for OlexSys, GUI svn.r6928)
;
_audit_update_record
;
2025-10-07 deposited with the CCDC.	2025-10-14 downloaded from the CCDC.
;
_cell_angle_alpha 83.657(5)
_cell_angle_beta 78.757(5)
_cell_angle_gamma 84.862(5)
_cell_formula_units_Z 1
_cell_length_a 5.9506(4)
_cell_length_b 11.9443(8)
_cell_length_c 13.0049(8)
_cell_measurement_reflns_used 3124
_cell_measurement_temperature 293.4(2)
_cell_measurement_theta_max 72.7110
_cell_measurement_theta_min 3.4310
_cell_volume 898.85(10)
_computing_cell_refinement 'CrysAlisPro 1.171.41.93a (Rigaku OD, 2020)'
_computing_data_collection 'CrysAlisPro 1.171.41.93a (Rigaku OD, 2020)'
_computing_data_reduction 'CrysAlisPro 1.171.41.93a (Rigaku OD, 2020)'
_computing_molecular_graphics 'Olex2 1.5 (Dolomanov et al., 2009)'
_computing_publication_material 'Olex2 1.5 (Dolomanov et al., 2009)'
_computing_structure_refinement 'SHELXL 2014/7 (Sheldrick, 2015)'
_computing_structure_solution 'SHELXT 2014/5 (Sheldrick, 2014)'
_diffrn_ambient_environment air
_diffrn_ambient_temperature 293.4(2)
_diffrn_detector 'CCD plate'
_diffrn_detector_area_resol_mean 10.5148
_diffrn_detector_type Atlas
_diffrn_measured_fraction_theta_full 0.994
_diffrn_measured_fraction_theta_max 0.964
_diffrn_measurement_details
;
List of Runs (angles in degrees, time in seconds):

  # Type    Start    End  Width  t~exp~   \w     \q     \k     \f   Frames
#--------------------------------------------------------------------------
  1  \w    -75.00  33.00   1.00    1.00    --  -40.32  86.00 144.00  108
  2  \w      6.00  54.00   1.00    1.00    --   40.32 -86.00  26.00   48
  3  \w    114.00 139.00   1.00    5.00    --  103.24  86.00 144.00   25
  4  \w     64.00 104.00   1.00    5.00    --  103.24 -86.00  26.00   40
  5  \w    -86.00 -16.00   1.00    1.00    --  -40.32 -38.00-150.00   70
  6  \w   -100.00 -13.00   1.00    1.00    --  -40.32 -57.00 -30.00   87
  7  \w     73.00 113.00   1.00    1.00    --   40.32  57.00 -90.00   40
  8  \w     15.00  52.00   1.00    1.00    --   40.32  57.00 -90.00   37
  9  \w     30.00 116.00   1.00    5.00    --  103.24-125.00  60.00   86
 10  \w     77.00 167.00   1.00    5.00    --  103.24  45.00 -30.00   90
 11  \w     21.00 102.00   1.00    5.00    --  103.24 -94.00-180.00   81
 12  \w     30.00  69.00   1.00    5.00    --  103.24-125.00 -30.00   39
 13  \w     31.00 131.00   1.00    5.00    --  103.24 -30.00   0.00  100
 14  \w     73.00 108.00   1.00    5.00    --  103.24-125.00 -30.00   35
 15  \w    129.00 170.00   1.00    5.00    --  103.24  45.00-180.00   41
 16  \w     38.00 116.00   1.00    5.00    --  103.24-125.00-180.00   78
 17  \w    126.00 151.00   1.00    5.00    --  103.24 125.00-150.00   25
 18  \w    127.00 158.00   1.00    5.00    --  103.24 125.00  90.00   31
 19  \w     75.00 177.00   1.00    5.00    --  103.24  30.00-120.00  102
 20  \w     38.00 106.00   1.00    5.00    --  103.24 -45.00-180.00   68
;
_diffrn_measurement_device 'four-circle diffractometer'
_diffrn_measurement_device_type 'SuperNova, Dual, Cu at home/near, Atlas'
_diffrn_measurement_method '\w scans'
_diffrn_orient_matrix_type 'CrysAlisPro convention (1999,Acta A55,543-557)'
_diffrn_orient_matrix_UB_11 -0.1212003000
_diffrn_orient_matrix_UB_12 0.1189993000
_diffrn_orient_matrix_UB_13 0.0086942000
_diffrn_orient_matrix_UB_21 0.0677047000
_diffrn_orient_matrix_UB_22 0.0029614000
_diffrn_orient_matrix_UB_23 0.1080746000
_diffrn_orient_matrix_UB_31 0.2252562000
_diffrn_orient_matrix_UB_32 0.0524771000
_diffrn_orient_matrix_UB_33 -0.0544538000
_diffrn_radiation_monochromator mirror
_diffrn_radiation_probe x-ray
_diffrn_radiation_type 'Cu K\a'
_diffrn_radiation_wavelength 1.54184
_diffrn_reflns_av_R_equivalents 0.0451
_diffrn_reflns_av_unetI/netI 0.0469
_diffrn_reflns_Laue_measured_fraction_full 0.994
_diffrn_reflns_Laue_measured_fraction_max 0.964
_diffrn_reflns_limit_h_max 7
_diffrn_reflns_limit_h_min -5
_diffrn_reflns_limit_k_max 14
_diffrn_reflns_limit_k_min -13
_diffrn_reflns_limit_l_max 15
_diffrn_reflns_limit_l_min -15
_diffrn_reflns_number 6823
_diffrn_reflns_point_group_measured_fraction_full 0.994
_diffrn_reflns_point_group_measured_fraction_max 0.964
_diffrn_reflns_theta_full 67.684
_diffrn_reflns_theta_max 72.753
_diffrn_reflns_theta_min 3.481
_diffrn_source 'micro-focus sealed X-ray tube'
_diffrn_source_type 'SuperNova (Cu) X-ray Source'
_exptl_absorpt_coefficient_mu 0.766
_exptl_absorpt_correction_T_max 1.00000
_exptl_absorpt_correction_T_min 0.72316
_exptl_absorpt_correction_type multi-scan
_exptl_absorpt_process_details
;
CrysAlisPro 1.171.41.93a (Rigaku Oxford Diffraction, 2020)
Empirical absorption correction using spherical harmonics,
implemented in SCALE3 ABSPACK scaling algorithm.
;
_exptl_crystal_colour 'clear yellow'
_exptl_crystal_colour_lustre clear
_exptl_crystal_colour_primary yellow
_exptl_crystal_density_diffrn 1.320
_exptl_crystal_description block
_exptl_crystal_F_000 376
_exptl_crystal_preparation Luminescent
_exptl_crystal_recrystallization_method 'Re-crystallisation from solvent: Dichloromethane and Tetrahydrofuran'
_exptl_crystal_size_max 0.15
_exptl_crystal_size_mid 0.03
_exptl_crystal_size_min 0.02
_refine_diff_density_max 0.378
_refine_diff_density_min -0.283
_refine_diff_density_rms 0.057
_refine_ls_extinction_method none
_refine_ls_goodness_of_fit_ref 1.035
_refine_ls_hydrogen_treatment constr
_refine_ls_matrix_type full
_refine_ls_number_parameters 219
_refine_ls_number_reflns 3445
_refine_ls_number_restraints 0
_refine_ls_restrained_S_all 1.035
_refine_ls_R_factor_all 0.0752
_refine_ls_R_factor_gt 0.0626
_refine_ls_shift/su_max 0.000
_refine_ls_shift/su_mean 0.000
_refine_ls_structure_factor_coef Fsqd
_refine_ls_weighting_details 'w=1/[\s^2^(Fo^2^)+(0.1173P)^2^+0.0439P] where P=(Fo^2^+2Fc^2^)/3'
_refine_ls_weighting_scheme calc
_refine_ls_wR_factor_gt 0.1722
_refine_ls_wR_factor_ref 0.1911
_reflns_Friedel_coverage 0.000
_reflns_number_gt 2632
_reflns_number_total 3445
_reflns_threshold_expression 'I > 2\s(I)'
_cod_data_source_file d5cc03791c2.cif
_cod_data_source_block 4E-THF
_cod_depositor_comments 'Adding full bibliography for 7135075--7135076.cif.'
_cod_database_code 7135075
_shelx_shelxl_version_number 2014/7
_chemical_oxdiff_formula 'C H O N'
_shelx_space_group_comment
;
The symmetry employed for this shelxl refinement is uniquely defined
by the following loop, which should always be used as a source of
symmetry information in preference to the above space-group names.
They are only intended as comments.
;
_shelx_estimated_absorpt_t_max 0.985
_shelx_estimated_absorpt_t_min 0.894
_olex2_refinement_description
;
1. Fixed Uiso
 At 1.2 times of:
  All C(H) groups
 At 1.5 times of:
  All C(H,H,H) groups
2.a Aromatic/amide H refined with riding coordinates:
 C7(H7), C14(H14), C15(H15), C4(H4), C16(H16), C9(H9), C6(H6), C13(H13), C5(H5)
2.b Idealised Me refined as rotating group:
 C19(H19A,H19B,H19C), C1(H1A,H1B,H1C)
;
_smtbx_masks_special_details
;
A solvent mask was calculated and 43 electrons were 
found in a volume of 170\%A^3^ in 1 void per unit cell. 
This is consistent with the presence of 
1[C4H8O] per formula unit 
which account for 40 electrons 
per unit cell.
;
_smtbx_masks_void_probe_radius 1.2
_smtbx_masks_void_truncation_radius 1.2
_olex2_submission_special_instructions 'No special instructions were received'
_oxdiff_exptl_absorpt_empirical_details
;
Empirical correction (ABSPACK) includes:
- Absorption correction using spherical harmonics
- Frame scaling
- Detector area scaling
;
_oxdiff_exptl_absorpt_empirical_full_max 2.280
_oxdiff_exptl_absorpt_empirical_full_min 0.406

loop_
_space_group_symop_operation_xyz
'x, y, z'
'-x, -y, -z'

loop_
_atom_site_label
_atom_site_type_symbol
_atom_site_fract_x
_atom_site_fract_y
_atom_site_fract_z
_atom_site_U_iso_or_equiv
_atom_site_adp_type
_atom_site_occupancy
_atom_site_site_symmetry_order
_atom_site_calc_flag
_atom_site_refinement_flags_posn
_atom_site_refinement_flags_adp
_atom_site_refinement_flags_occupancy
_atom_site_disorder_assembly
_atom_site_disorder_group
O3 O 1.2173(3) 0.61931(13) 0.81631(14) 0.0632(5) Uani 1 1 d . . . . .
O1 O 0.1972(3) 0.10540(17) 0.51506(12) 0.0656(5) Uani 1 1 d . . . . .
N1 N 0.9204(3) 0.12024(12) 0.92501(12) 0.0392(4) Uani 1 1 d . . . . .
O4 O 0.8416(3) 0.66414(14) 0.8611(2) 0.0813(6) Uani 1 1 d . . . . .
C10 C 0.7903(3) 0.04870(14) 0.88511(14) 0.0372(4) Uani 1 1 d . . . . .
C12 C 0.9356(3) 0.23916(14) 0.90497(13) 0.0370(4) Uani 1 1 d . . . . .
C11 C 1.0312(3) 0.05484(14) 0.99745(14) 0.0374(4) Uani 1 1 d . . . . .
C8 C 0.6738(3) 0.08330(15) 0.79627(14) 0.0378(4) Uani 1 1 d . . . . .
C7 C 0.4849(3) 0.02650(15) 0.78555(15) 0.0413(4) Uani 1 1 d . . . . .
H7 H 0.4263 -0.0281 0.8382 0.050 Uiso 1 1 calc R U . . .
C14 C 0.7415(3) 0.31381(16) 0.92284(16) 0.0434(4) Uani 1 1 d . . . . .
H14 H 0.5972 0.2868 0.9477 0.052 Uiso 1 1 calc R U . . .
C17 C 0.9794(3) 0.47019(15) 0.86745(14) 0.0419(4) Uani 1 1 d . . . . .
C18 C 1.0006(4) 0.59427(17) 0.84800(16) 0.0496(5) Uani 1 1 d . . . . .
C15 C 0.7661(3) 0.42854(16) 0.90313(16) 0.0461(4) Uani 1 1 d . . . . .
H15 H 0.6367 0.4786 0.9141 0.055 Uiso 1 1 calc R U . . .
C4 C 0.3841(3) 0.05065(17) 0.69737(15) 0.0451(4) Uani 1 1 d . . . . .
H4 H 0.2600 0.0115 0.6909 0.054 Uiso 1 1 calc R U . . .
O2 O 0.4656(5) 0.2230(3) 0.44784(17) 0.1117(10) Uani 1 1 d . . . . .
C3 C 0.4675(3) 0.13308(18) 0.61859(15) 0.0453(4) Uani 1 1 d . . . . .
C16 C 1.1717(3) 0.39507(17) 0.84954(17) 0.0482(5) Uani 1 1 d . . . . .
H16 H 1.3159 0.4223 0.8246 0.058 Uiso 1 1 calc R U . . .
C9 C 0.8189(3) -0.05983(15) 0.93254(14) 0.0402(4) Uani 1 1 d . . . . .
H9 H 0.7521 -0.1234 0.9204 0.048 Uiso 1 1 calc R U . . .
C6 C 0.7534(3) 0.16684(17) 0.71741(15) 0.0449(4) Uani 1 1 d . . . . .
H6 H 0.8770 0.2065 0.7235 0.054 Uiso 1 1 calc R U . . .
C13 C 1.1498(3) 0.28034(16) 0.86849(17) 0.0467(5) Uani 1 1 d . . . . .
H13 H 1.2793 0.2304 0.8567 0.056 Uiso 1 1 calc R U . . .
C5 C 0.6506(3) 0.19138(19) 0.63032(15) 0.0492(5) Uani 1 1 d . . . . .
H5 H 0.7052 0.2479 0.5788 0.059 Uiso 1 1 calc R U . . .
C2 C 0.3775(4) 0.1600(2) 0.51963(17) 0.0559(5) Uani 1 1 d . . . . .
C19 C 1.2643(5) 0.7362(2) 0.7945(2) 0.0717(7) Uani 1 1 d . . . . .
H19A H 1.2019 0.7682 0.7341 0.108 Uiso 1 1 calc R U . . .
H19B H 1.4273 0.7427 0.7805 0.108 Uiso 1 1 calc R U . . .
H19C H 1.1950 0.7761 0.8543 0.108 Uiso 1 1 calc R U . . .
C1 C 0.1035(5) 0.1287(3) 0.4197(2) 0.0727(7) Uani 1 1 d . . . . .
H1A H 0.2121 0.1011 0.3618 0.109 Uiso 1 1 calc R U . . .
H1B H 0.0730 0.2087 0.4061 0.109 Uiso 1 1 calc R U . . .
H1C H -0.0367 0.0919 0.4280 0.109 Uiso 1 1 calc R U . . .

loop_
_atom_site_aniso_label
_atom_site_aniso_U_11
_atom_site_aniso_U_22
_atom_site_aniso_U_33
_atom_site_aniso_U_23
_atom_site_aniso_U_13
_atom_site_aniso_U_12
O3 0.0710(10) 0.0355(8) 0.0789(11) -0.0033(7) -0.0008(8) -0.0136(7)
O1 0.0583(9) 0.0892(13) 0.0556(9) -0.0028(8) -0.0248(7) -0.0121(8)
N1 0.0420(7) 0.0295(8) 0.0498(8) -0.0027(6) -0.0170(6) -0.0039(6)
O4 0.0748(11) 0.0334(8) 0.1370(18) -0.0077(9) -0.0277(11) 0.0062(8)
C10 0.0351(8) 0.0327(9) 0.0454(9) -0.0056(6) -0.0103(7) -0.0028(6)
C12 0.0429(9) 0.0279(8) 0.0428(8) -0.0045(6) -0.0145(7) -0.0014(6)
C11 0.0373(8) 0.0297(8) 0.0461(9) -0.0027(6) -0.0109(7) -0.0023(6)
C8 0.0355(8) 0.0356(9) 0.0432(9) -0.0081(7) -0.0084(7) 0.0007(6)
C7 0.0410(9) 0.0371(9) 0.0461(9) -0.0039(7) -0.0087(7) -0.0041(7)
C14 0.0351(9) 0.0387(10) 0.0553(10) -0.0042(7) -0.0073(7) 0.0002(7)
C17 0.0491(10) 0.0325(9) 0.0467(9) -0.0051(7) -0.0158(8) -0.0010(7)
C18 0.0627(12) 0.0338(10) 0.0548(11) -0.0055(7) -0.0176(9) -0.0013(8)
C15 0.0438(10) 0.0359(9) 0.0578(11) -0.0081(7) -0.0092(8) 0.0052(7)
C4 0.0405(9) 0.0463(10) 0.0517(10) -0.0096(8) -0.0131(8) -0.0041(8)
O2 0.1159(18) 0.163(3) 0.0657(12) 0.0392(14) -0.0429(12) -0.0656(18)
C3 0.0434(9) 0.0515(11) 0.0431(9) -0.0089(8) -0.0115(7) -0.0009(8)
C16 0.0410(9) 0.0356(10) 0.0689(12) -0.0046(8) -0.0118(8) -0.0045(7)
C9 0.0403(9) 0.0324(9) 0.0512(10) -0.0053(7) -0.0152(7) -0.0047(7)
C6 0.0420(9) 0.0483(11) 0.0468(10) -0.0038(8) -0.0105(7) -0.0117(8)
C13 0.0387(9) 0.0330(10) 0.0686(12) -0.0082(8) -0.0109(8) 0.0017(7)
C5 0.0517(11) 0.0526(12) 0.0433(9) 0.0019(8) -0.0099(8) -0.0089(9)
C2 0.0546(11) 0.0683(14) 0.0466(11) -0.0045(9) -0.0150(9) -0.0032(10)
C19 0.0958(18) 0.0393(12) 0.0766(16) 0.0019(10) -0.0039(13) -0.0224(12)
C1 0.0642(14) 0.105(2) 0.0563(13) -0.0148(13) -0.0284(11) 0.0026(13)

loop_
_atom_type_symbol
_atom_type_description
_atom_type_scat_dispersion_real
_atom_type_scat_dispersion_imag
_atom_type_scat_source
C C 0.0181 0.0091 'International Tables Vol C Tables 4.2.6.8 and 6.1.1.4'
H H 0.0000 0.0000 'International Tables Vol C Tables 4.2.6.8 and 6.1.1.4'
N N 0.0311 0.0180 'International Tables Vol C Tables 4.2.6.8 and 6.1.1.4'
O O 0.0492 0.0322 'International Tables Vol C Tables 4.2.6.8 and 6.1.1.4'

loop_
_geom_angle_atom_site_label_1
_geom_angle_atom_site_label_2
_geom_angle_atom_site_label_3
_geom_angle
_geom_angle_site_symmetry_1
_geom_angle_site_symmetry_3
_geom_angle_publ_flag
C18 O3 C19 118.1(2) . . ?
C2 O1 C1 116.4(2) . . ?
C10 N1 C12 129.85(14) . . ?
C11 N1 C10 107.38(14) . . ?
C11 N1 C12 122.67(14) . . ?
N1 C10 C8 123.60(15) . . ?
C9 C10 N1 109.17(15) . . ?
C9 C10 C8 126.63(15) . . ?
C14 C12 N1 121.49(15) . . ?
C13 C12 N1 118.56(15) . . ?
C13 C12 C14 119.94(16) . . ?
N1 C11 C9 142.87(16) . 2_757 ?
C11 C11 N1 107.85(18) 2_757 . ?
C11 C11 C9 109.28(19) 2_757 2_757 ?
C7 C8 C10 119.61(16) . . ?
C6 C8 C10 122.06(15) . . ?
C6 C8 C7 118.21(16) . . ?
C8 C7 H7 119.6 . . ?
C4 C7 C8 120.82(17) . . ?
C4 C7 H7 119.6 . . ?
C12 C14 H14 120.4 . . ?
C15 C14 C12 119.17(16) . . ?
C15 C14 H14 120.4 . . ?
C15 C17 C18 119.92(18) . . ?
C15 C17 C16 119.20(17) . . ?
C16 C17 C18 120.88(18) . . ?
O3 C18 C17 111.88(18) . . ?
O4 C18 O3 123.63(19) . . ?
O4 C18 C17 124.5(2) . . ?
C14 C15 H15 119.4 . . ?
C17 C15 C14 121.18(17) . . ?
C17 C15 H15 119.4 . . ?
C7 C4 H4 119.8 . . ?
C7 C4 C3 120.31(17) . . ?
C3 C4 H4 119.8 . . ?
C4 C3 C2 123.72(18) . . ?
C5 C3 C4 118.94(17) . . ?
C5 C3 C2 117.30(18) . . ?
C17 C16 H16 119.9 . . ?
C13 C16 C17 120.27(18) . . ?
C13 C16 H16 119.9 . . ?
C10 C9 C11 106.32(15) . 2_757 ?
C10 C9 H9 126.8 . . ?
C11 C9 H9 126.8 2_757 . ?
C8 C6 H6 119.7 . . ?
C5 C6 C8 120.69(17) . . ?
C5 C6 H6 119.7 . . ?
C12 C13 H13 119.9 . . ?
C16 C13 C12 120.23(17) . . ?
C16 C13 H13 119.9 . . ?
C3 C5 H5 119.5 . . ?
C6 C5 C3 121.00(18) . . ?
C6 C5 H5 119.5 . . ?
O1 C2 C3 114.44(19) . . ?
O2 C2 O1 122.5(2) . . ?
O2 C2 C3 123.0(2) . . ?
O3 C19 H19A 109.5 . . ?
O3 C19 H19B 109.5 . . ?
O3 C19 H19C 109.5 . . ?
H19A C19 H19B 109.5 . . ?
H19A C19 H19C 109.5 . . ?
H19B C19 H19C 109.5 . . ?
O1 C1 H1A 109.5 . . ?
O1 C1 H1B 109.5 . . ?
O1 C1 H1C 109.5 . . ?
H1A C1 H1B 109.5 . . ?
H1A C1 H1C 109.5 . . ?
H1B C1 H1C 109.5 . . ?

loop_
_geom_bond_atom_site_label_1
_geom_bond_atom_site_label_2
_geom_bond_distance
_geom_bond_site_symmetry_2
_geom_bond_publ_flag
O3 C18 1.325(3) . ?
O3 C19 1.435(3) . ?
O1 C2 1.319(3) . ?
O1 C1 1.446(3) . ?
N1 C10 1.404(2) . ?
N1 C12 1.423(2) . ?
N1 C11 1.386(2) . ?
O4 C18 1.203(3) . ?
C10 C8 1.464(2) . ?
C10 C9 1.384(3) . ?
C12 C14 1.393(2) . ?
C12 C13 1.384(3) . ?
C11 C11 1.384(3) 2_757 ?
C11 C9 1.402(2) 2_757 ?
C8 C7 1.401(2) . ?
C8 C6 1.393(3) . ?
C7 H7 0.9300 . ?
C7 C4 1.386(3) . ?
C14 H14 0.9300 . ?
C14 C15 1.382(3) . ?
C17 C18 1.488(3) . ?
C17 C15 1.381(3) . ?
C17 C16 1.388(3) . ?
C15 H15 0.9300 . ?
C4 H4 0.9300 . ?
C4 C3 1.390(3) . ?
O2 C2 1.199(3) . ?
C3 C5 1.386(3) . ?
C3 C2 1.480(3) . ?
C16 H16 0.9300 . ?
C16 C13 1.379(3) . ?
C9 C11 1.402(2) 2_757 ?
C9 H9 0.9300 . ?
C6 H6 0.9300 . ?
C6 C5 1.381(3) . ?
C13 H13 0.9300 . ?
C5 H5 0.9300 . ?
C19 H19A 0.9600 . ?
C19 H19B 0.9600 . ?
C19 H19C 0.9600 . ?
C1 H1A 0.9600 . ?
C1 H1B 0.9600 . ?
C1 H1C 0.9600 . ?

loop_
_geom_torsion_atom_site_label_1
_geom_torsion_atom_site_label_2
_geom_torsion_atom_site_label_3
_geom_torsion_atom_site_label_4
_geom_torsion
_geom_torsion_site_symmetry_1
_geom_torsion_site_symmetry_2
_geom_torsion_site_symmetry_3
_geom_torsion_site_symmetry_4
_geom_torsion_publ_flag
N1 C10 C8 C7 -156.32(17) . . . . ?
N1 C10 C8 C6 27.9(3) . . . . ?
N1 C10 C9 C11 0.0(2) . . . 2_757 ?
N1 C12 C14 C15 179.32(16) . . . . ?
N1 C12 C13 C16 -179.13(17) . . . . ?
C10 N1 C12 C14 56.8(3) . . . . ?
C10 N1 C12 C13 -124.3(2) . . . . ?
C10 N1 C11 C11 -0.4(2) . . . 2_757 ?
C10 N1 C11 C9 -179.8(2) . . . 2_757 ?
C10 C8 C7 C4 -174.20(17) . . . . ?
C10 C8 C6 C5 174.81(18) . . . . ?
C12 N1 C10 C8 12.4(3) . . . . ?
C12 N1 C10 C9 -175.99(17) . . . . ?
C12 N1 C11 C11 176.16(18) . . . 2_757 ?
C12 N1 C11 C9 -3.2(3) . . . 2_757 ?
C12 C14 C15 C17 -0.9(3) . . . . ?
C11 N1 C10 C8 -171.34(16) . . . . ?
C11 N1 C10 C9 0.3(2) . . . . ?
C11 N1 C12 C14 -118.97(19) . . . . ?
C11 N1 C12 C13 60.0(2) . . . . ?
C8 C10 C9 C11 171.28(17) . . . 2_757 ?
C8 C7 C4 C3 -0.9(3) . . . . ?
C8 C6 C5 C3 -0.6(3) . . . . ?
C7 C8 C6 C5 -1.1(3) . . . . ?
C7 C4 C3 C5 -0.8(3) . . . . ?
C7 C4 C3 C2 176.78(19) . . . . ?
C14 C12 C13 C16 -0.2(3) . . . . ?
C17 C16 C13 C12 0.4(3) . . . . ?
C18 C17 C15 C14 -179.36(17) . . . . ?
C18 C17 C16 C13 179.61(18) . . . . ?
C15 C17 C18 O3 178.65(18) . . . . ?
C15 C17 C18 O4 -0.1(3) . . . . ?
C15 C17 C16 C13 -0.8(3) . . . . ?
C4 C3 C5 C6 1.5(3) . . . . ?
C4 C3 C2 O1 5.2(3) . . . . ?
C4 C3 C2 O2 -172.3(3) . . . . ?
C16 C17 C18 O3 -1.8(3) . . . . ?
C16 C17 C18 O4 179.5(2) . . . . ?
C16 C17 C15 C14 1.1(3) . . . . ?
C9 C10 C8 C7 33.6(3) . . . . ?
C9 C10 C8 C6 -142.3(2) . . . . ?
C6 C8 C7 C4 1.8(3) . . . . ?
C13 C12 C14 C15 0.4(3) . . . . ?
C5 C3 C2 O1 -177.2(2) . . . . ?
C5 C3 C2 O2 5.3(4) . . . . ?
C2 C3 C5 C6 -176.2(2) . . . . ?
C19 O3 C18 O4 -1.2(3) . . . . ?
C19 O3 C18 C17 -179.96(19) . . . . ?
C1 O1 C2 O2 -2.4(4) . . . . ?
C1 O1 C2 C3 -179.9(2) . . . . ?

loop_
_smtbx_masks_void_nr
_smtbx_masks_void_average_x
_smtbx_masks_void_average_y
_smtbx_masks_void_average_z
_smtbx_masks_void_volume
_smtbx_masks_void_count_electrons
_smtbx_masks_void_content
1 -0.280 0.500 0.500 169.9 42.8 '1 THF'
